data_2240296
loop_
_publ_author_name
'Faizi, Md. Serajul Haque'
'Sharkina, Natalia O.'
'Iskenderov, Turganbay S.'

_publ_section_title
;
 Crystal structure of
 2-azaniumyl-3-bromo-6-oxo-5,6-dihydropyrido[1,2-<i>a</i>]quinoxalin-11-ium
 dibromide
;
_journal_coeditor_code XU5829
_journal_issue 1
_journal_name_full 'Acta Crystallographica Section E'
_journal_page_first o17
_journal_page_last o18
_journal_paper_doi 10.1107/S2056989014026127
_journal_volume 71
_journal_year 2015
_chemical_formula_iupac 'C12 H10 Br N3 O 2+, 2Br -'
_chemical_formula_moiety 'C12 H10 Br N3 O 2+, 2(Br -)'
_chemical_formula_sum 'C12 H10 Br3 N3 O'
_chemical_formula_weight 451.96
_chemical_name_systematic
;
2-Azaniumyl-3-bromo-6-oxo-5,6-dihydropyrido[1,2-<i>a</i>]quinoxalin-11-ium
dibromide
;
_space_group_IT_number 14
_symmetry_cell_setting monoclinic
_symmetry_space_group_name_Hall '-P 2ybc'
_symmetry_space_group_name_H-M 'P 1 21/c 1'
_atom_sites_solution_hydrogens geom
_atom_sites_solution_primary direct
_atom_sites_solution_secondary difmap
_audit_creation_method SHELXL-97
_cell_angle_alpha 90.00
_cell_angle_beta 90.891(2)
_cell_angle_gamma 90.00
_cell_formula_units_Z 4
_cell_length_a 5.6782(2)
_cell_length_b 11.9822(4)
_cell_length_c 20.2528(7)
_cell_measurement_reflns_used 999
_cell_measurement_temperature 100(2)
_cell_measurement_theta_max 28.63
_cell_measurement_theta_min 2.61
_cell_volume 1377.78(8)
_computing_cell_refinement
;
SAINT (Bruker, 2003)
;
_computing_data_collection
;
SMART (Bruker, 2003)
;
_computing_data_reduction
;
SAINT (Bruker, 2003)
;
_computing_molecular_graphics
;
DIAMOND (Brandenberg & Putz, 2006)
;
_computing_publication_material
;
DIAMOND (Brandenberg & Putz, 2006)
;
_computing_structure_refinement
;
SHELXL97 (Sheldrick, 2008)
;
_computing_structure_solution
;
SIR97 (Altomare <i>et al.</i>, 1999)
;
_diffrn_ambient_temperature 100(2)
_diffrn_measured_fraction_theta_full 1.000
_diffrn_measured_fraction_theta_max 1.000
_diffrn_measurement_device_type 'Bruker SMART APEX CCD'
_diffrn_measurement_method '\w scans'
_diffrn_radiation_monochromator graphite
_diffrn_radiation_source 'fine-focus sealed tube'
_diffrn_radiation_type MoK\a
_diffrn_radiation_wavelength 0.71073
_diffrn_reflns_av_R_equivalents 0.1057
_diffrn_reflns_av_sigmaI/netI 0.0647
_diffrn_reflns_limit_h_max 6
_diffrn_reflns_limit_h_min -6
_diffrn_reflns_limit_k_max 14
_diffrn_reflns_limit_k_min -14
_diffrn_reflns_limit_l_max 24
_diffrn_reflns_limit_l_min -23
_diffrn_reflns_number 14369
_diffrn_reflns_theta_full 24.99
_diffrn_reflns_theta_max 24.99
_diffrn_reflns_theta_min 1.97
_diffrn_standards_number 0
_exptl_absorpt_coefficient_mu 8.778
_exptl_absorpt_correction_T_max 0.2727
_exptl_absorpt_correction_T_min 0.1782
_exptl_absorpt_correction_type multi-scan
_exptl_absorpt_process_details
;
(SADABS; Bruker, 2001)
;
_exptl_crystal_colour yellow
_exptl_crystal_density_diffrn 2.179
_exptl_crystal_density_method 'not measured'
_exptl_crystal_description block
_exptl_crystal_F_000 864
_exptl_crystal_size_max 0.30
_exptl_crystal_size_mid 0.25
_exptl_crystal_size_min 0.20
_refine_diff_density_max 1.226
_refine_diff_density_min -0.876
_refine_ls_extinction_method none
_refine_ls_goodness_of_fit_ref 0.968
_refine_ls_hydrogen_treatment constr
_refine_ls_matrix_type full
_refine_ls_number_parameters 173
_refine_ls_number_reflns 2424
_refine_ls_number_restraints 0
_refine_ls_restrained_S_all 0.968
_refine_ls_R_factor_all 0.0621
_refine_ls_R_factor_gt 0.0472
_refine_ls_shift/su_max 0.000
_refine_ls_shift/su_mean 0.000
_refine_ls_structure_factor_coef Fsqd
_refine_ls_weighting_details 'calc w=1/[\s^2^(Fo^2^)+(0.0801P)^2^+0.0000P] where P=(Fo^2^+2Fc^2^)/3'
_refine_ls_weighting_scheme calc
_refine_ls_wR_factor_gt 0.1248
_refine_ls_wR_factor_ref 0.1295
_reflns_number_gt 1804
_reflns_number_total 2424
_reflns_threshold_expression I>2sigma(I)
_cod_data_source_file xu5829sup1.cif
_cod_data_source_block I
_cod_original_sg_symbol_H-M 'P 21/c'
_cod_database_code 2240296
_cod_database_fobs_code 2240296

loop_
_symmetry_equiv_pos_as_xyz
'x, y, z'
'-x, y+1/2, -z+1/2'
'-x, -y, -z'
'x, -y-1/2, z-1/2'

loop_
_atom_site_type_symbol
_atom_site_label
_atom_site_fract_x
_atom_site_fract_y
_atom_site_fract_z
_atom_site_U_iso_or_equiv
_atom_site_adp_type
_atom_site_calc_flag
_atom_site_refinement_flags
_atom_site_occupancy
_atom_site_symmetry_multiplicity
C C1 1.1684(11) 0.3466(5) 0.6250(3) 0.0348(16) Uani d . 1 1
H H1 1.1805 0.3779 0.5821 0.042 Uiso calc R 1 1
C C2 1.3279(12) 0.3771(5) 0.6724(3) 0.0404(17) Uani d . 1 1
H H2 1.4479 0.4297 0.6628 0.049 Uiso calc R 1 1
C C3 1.3135(12) 0.3313(6) 0.7341(3) 0.0432(18) Uani d . 1 1
H H3 1.4246 0.3511 0.7676 0.052 Uiso calc R 1 1
C C4 1.1375(12) 0.2564(6) 0.7472(3) 0.0408(17) Uani d . 1 1
H H4 1.1293 0.2230 0.7896 0.049 Uiso calc R 1 1
C C5 0.9719(11) 0.2291(5) 0.6989(3) 0.0308(15) Uani d . 1 1
C C6 0.7750(11) 0.1557(5) 0.7166(3) 0.0327(15) Uani d . 1 1
C C7 0.6487(11) 0.1672(5) 0.6019(3) 0.0284(14) Uani d . 1 1
C C8 0.4824(11) 0.1344(5) 0.5543(3) 0.0297(14) Uani d . 1 1
H H8 0.3582 0.0851 0.5655 0.036 Uiso calc R 1 1
C C9 0.5012(11) 0.1750(5) 0.4905(3) 0.0287(14) Uani d . 1 1
C C10 0.6803(11) 0.2482(5) 0.4745(3) 0.0272(14) Uani d . 1 1
C C11 0.8407(11) 0.2812(5) 0.5212(3) 0.0294(14) Uani d . 1 1
H H11 0.9619 0.3323 0.5104 0.035 Uiso calc R 1 1
C C12 0.8249(11) 0.2387(5) 0.5857(3) 0.0252(14) Uani d . 1 1
N N1 0.9939(8) 0.2736(4) 0.6368(2) 0.0262(11) Uani d . 1 1
N N2 0.6287(9) 0.1254(4) 0.6658(2) 0.0319(12) Uani d . 1 1
H H2A 0.5160 0.0770 0.6737 0.038 Uiso calc R 1 1
N N3 0.6987(9) 0.2912(4) 0.4080(2) 0.0343(13) Uani d . 1 1
H H1N3 0.8278 0.3360 0.4054 0.052 Uiso calc R 1 1
H H2N3 0.5673 0.3314 0.3976 0.052 Uiso calc R 1 1
H H3N3 0.7126 0.2334 0.3792 0.052 Uiso calc R 1 1
O O1 0.7430(8) 0.1251(4) 0.7735(2) 0.0428(12) Uani d . 1 1
Br Br1 0.82448(12) 0.04974(5) 0.33038(3) 0.0399(2) Uani d . 1 1
Br Br2 0.21399(13) 0.05913(6) 0.91141(4) 0.0478(3) Uani d . 1 1
Br Br3 0.26693(12) 0.12868(6) 0.42784(3) 0.0388(2) Uani d . 1 1

loop_
_atom_site_aniso_label
_atom_site_aniso_U_11
_atom_site_aniso_U_22
_atom_site_aniso_U_33
_atom_site_aniso_U_12
_atom_site_aniso_U_13
_atom_site_aniso_U_23
C1 0.035(4) 0.036(4) 0.033(4) -0.004(3) 0.000(3) 0.003(3)
C2 0.038(4) 0.036(4) 0.047(4) -0.002(3) -0.002(3) -0.002(3)
C3 0.038(5) 0.053(5) 0.038(4) 0.003(4) -0.005(3) -0.015(4)
C4 0.039(4) 0.053(4) 0.030(4) 0.001(3) -0.002(3) -0.007(3)
C5 0.031(4) 0.040(4) 0.021(3) 0.004(3) 0.002(3) -0.005(3)
C6 0.030(4) 0.040(4) 0.028(4) 0.006(3) -0.002(3) -0.008(3)
C7 0.036(4) 0.031(4) 0.018(3) 0.002(3) 0.002(3) -0.001(3)
C8 0.026(4) 0.031(3) 0.032(4) 0.001(3) 0.004(3) 0.000(3)
C9 0.029(4) 0.033(3) 0.024(3) 0.004(3) -0.008(3) -0.005(3)
C10 0.030(4) 0.035(4) 0.016(3) 0.005(3) 0.006(2) -0.002(3)
C11 0.023(4) 0.035(4) 0.030(3) -0.002(3) 0.007(3) -0.002(3)
C12 0.026(4) 0.027(3) 0.022(3) 0.000(3) 0.003(3) -0.002(3)
N1 0.026(3) 0.030(3) 0.023(3) 0.001(2) 0.001(2) -0.002(2)
N2 0.033(3) 0.037(3) 0.026(3) -0.002(2) 0.005(2) 0.002(2)
N3 0.041(4) 0.043(3) 0.020(3) 0.005(2) 0.004(2) 0.002(2)
O1 0.050(3) 0.062(3) 0.016(2) -0.007(2) 0.008(2) 0.004(2)
Br1 0.0317(5) 0.0464(5) 0.0415(4) -0.0044(3) 0.0032(3) -0.0017(3)
Br2 0.0423(5) 0.0435(5) 0.0579(5) -0.0028(3) 0.0115(4) -0.0072(3)
Br3 0.0370(5) 0.0460(5) 0.0333(4) 0.0011(3) -0.0044(3) -0.0048(3)

loop_
_atom_type_symbol
_atom_type_description
_atom_type_scat_dispersion_real
_atom_type_scat_dispersion_imag
_atom_type_scat_source
C C 0.0033 0.0016 'International Tables Vol C Tables 4.2.6.8 and 6.1.1.4'
H H 0.0000 0.0000 'International Tables Vol C Tables 4.2.6.8 and 6.1.1.4'
N N 0.0061 0.0033 'International Tables Vol C Tables 4.2.6.8 and 6.1.1.4'
O O 0.0106 0.0060 'International Tables Vol C Tables 4.2.6.8 and 6.1.1.4'
Br Br -0.2901 2.4595 'International Tables Vol C Tables 4.2.6.8 and 6.1.1.4'

loop_
_geom_angle_atom_site_label_1
_geom_angle_atom_site_label_2
_geom_angle_atom_site_label_3
_geom_angle
N1 C1 C2 122.3(6)
N1 C1 H1 118.9
C2 C1 H1 118.9
C1 C2 C3 119.2(7)
C1 C2 H2 120.4
C3 C2 H2 120.4
C2 C3 C4 119.6(6)
C2 C3 H3 120.2
C4 C3 H3 120.2
C3 C4 C5 120.4(6)
C3 C4 H4 119.8
C5 C4 H4 119.8
N1 C5 C4 119.0(6)
N1 C5 C6 122.3(5)
C4 C5 C6 118.7(6)
O1 C6 N2 122.2(6)
O1 C6 C5 122.1(6)
N2 C6 C5 115.7(5)
C12 C7 C8 120.2(5)
C12 C7 N2 121.4(5)
C8 C7 N2 118.5(6)
C9 C8 C7 119.0(6)
C9 C8 H8 120.5
C7 C8 H8 120.5
C8 C9 C10 120.5(6)
C8 C9 Br3 117.1(5)
C10 C9 Br3 122.4(4)
C11 C10 C9 120.5(5)
C11 C10 N3 119.0(6)
C9 C10 N3 120.5(5)
C10 C11 C12 119.2(6)
C10 C11 H11 120.4
C12 C11 H11 120.4
C7 C12 C11 120.7(6)
C7 C12 N1 119.1(5)
C11 C12 N1 120.2(5)
C1 N1 C5 119.5(5)
C1 N1 C12 122.5(5)
C5 N1 C12 118.0(5)
C6 N2 C7 123.2(5)
C6 N2 H2A 118.4
C7 N2 H2A 118.4
C10 N3 H1N3 109.5
C10 N3 H2N3 109.5
H1N3 N3 H2N3 109.5
C10 N3 H3N3 109.5
H1N3 N3 H3N3 109.5
H2N3 N3 H3N3 109.5

loop_
_geom_bond_atom_site_label_1
_geom_bond_atom_site_label_2
_geom_bond_distance
C1 N1 1.346(7)
C1 C2 1.359(9)
C1 H1 0.9500
C2 C3 1.368(9)
C2 H2 0.9500
C3 C4 1.372(10)
C3 H3 0.9500
C4 C5 1.384(8)
C4 H4 0.9500
C5 N1 1.374(7)
C5 C6 1.471(9)
C6 O1 1.225(7)
C6 N2 1.361(8)
C7 C12 1.361(8)
C7 C8 1.395(8)
C7 N2 1.394(7)
C8 C9 1.387(8)
C8 H8 0.9500
C9 C10 1.385(9)
C9 Br3 1.907(6)
C10 C11 1.362(8)
C10 N3 1.449(7)
C11 C12 1.405(8)
C11 H11 0.9500
C12 N1 1.462(7)
N2 H2A 0.8800
N3 H1N3 0.9100
N3 H2N3 0.9100
N3 H3N3 0.9100

loop_
_geom_hbond_atom_site_label_D
_geom_hbond_atom_site_label_H
_geom_hbond_atom_site_label_A
_geom_hbond_site_symmetry_A
_geom_hbond_distance_DH
_geom_hbond_distance_HA
_geom_hbond_distance_DA
_geom_hbond_angle_DHA
N2 H2A Br1 3_656 0.88 2.46 3.322(5) 167
N3 H1N3 Br2 4_665 0.91 2.53 3.432(5) 171
N3 H2N3 Br2 4_565 0.91 2.42 3.287(5) 160
N3 H3N3 Br1 . 0.91 2.50 3.374(5) 162
C2 H2 Br2 2_756 0.95 2.91 3.813(6) 160
C3 H3 Br1 4_666 0.95 2.85 3.752(7) 160
C8 H8 Br1 3_656 0.95 2.86 3.672(6) 144
C11 H11 Br2 4_665 0.95 2.80 3.639(6) 148

loop_
_geom_torsion_atom_site_label_1
_geom_torsion_atom_site_label_2
_geom_torsion_atom_site_label_3
_geom_torsion_atom_site_label_4
_geom_torsion
N1 C1 C2 C3 0.9(10)
C1 C2 C3 C4 -0.7(11)
C2 C3 C4 C5 -1.5(11)
C3 C4 C5 N1 3.4(10)
C3 C4 C5 C6 -175.0(6)
N1 C5 C6 O1 -172.7(6)
C4 C5 C6 O1 5.7(9)
N1 C5 C6 N2 6.4(8)
C4 C5 C6 N2 -175.2(6)
C12 C7 C8 C9 0.6(9)
N2 C7 C8 C9 -179.7(5)
C7 C8 C9 C10 -0.9(9)
C7 C8 C9 Br3 -179.4(4)
C8 C9 C10 C11 0.1(9)
Br3 C9 C10 C11 178.4(4)
C8 C9 C10 N3 -179.5(5)
Br3 C9 C10 N3 -1.1(8)
C9 C10 C11 C12 1.1(9)
N3 C10 C11 C12 -179.3(5)
C8 C7 C12 C11 0.6(9)
N2 C7 C12 C11 -179.2(5)
C8 C7 C12 N1 178.6(5)
N2 C7 C12 N1 -1.1(9)
C10 C11 C12 C7 -1.4(9)
C10 C11 C12 N1 -179.5(5)
C2 C1 N1 C5 1.1(9)
C2 C1 N1 C12 -178.7(6)
C4 C5 N1 C1 -3.2(9)
C6 C5 N1 C1 175.2(5)
C4 C5 N1 C12 176.5(5)
C6 C5 N1 C12 -5.1(8)
C7 C12 N1 C1 -178.0(6)
C11 C12 N1 C1 0.1(9)
C7 C12 N1 C5 2.3(8)
C11 C12 N1 C5 -179.6(5)
O1 C6 N2 C7 174.0(6)
C5 C6 N2 C7 -5.1(8)
C12 C7 N2 C6 2.7(9)
C8 C7 N2 C6 -177.0(5)
